data_4031291
loop_
_publ_author_name
'Lee, Mijoon'
'Rucil, Tomas'
'Hesek, Dusan'
'Oliver, Allen G.'
'Fisher, Jed F.'
'Mobashery, Shahriar'

_publ_section_title
;
 Regioselective Control of the SNAr Amination of
 5-Substituted-2,4-Dichloropyrimidines Using Tertiary Amine Nucleophiles.
;
_journal_issue 15
_journal_name_full 'The Journal of organic chemistry'
_journal_page_first 7757
_journal_page_last 7763
_journal_paper_doi 10.1021/acs.joc.5b01044
_journal_volume 80
_journal_year 2015
_chemical_formula_moiety 'C6 H7 Cl N4 O2'
_chemical_formula_sum 'C6 H7 Cl N4 O2'
_chemical_formula_weight 202.61
_chemical_name_common 4-Chloro-N,N-dimethyl-5-nitro-2-pyrimidinamine
_space_group_crystal_system monoclinic
_space_group_IT_number 15
_space_group_name_Hall '-C 2yc'
_space_group_name_H-M_alt 'C 1 2/c 1'
_symmetry_space_group_name_Hall '-C 2yc'
_symmetry_space_group_name_H-M 'C 1 2/c 1'
_atom_sites_solution_hydrogens geom
_atom_sites_solution_primary direct
_atom_sites_solution_secondary difmap
_audit_creation_method SHELXL-2014/7
_cell_angle_alpha 90
_cell_angle_beta 113.106(9)
_cell_angle_gamma 90
_cell_formula_units_Z 8
_cell_length_a 19.710(11)
_cell_length_b 3.775(2)
_cell_length_c 23.807(14)
_cell_measurement_reflns_used 1923
_cell_measurement_temperature 120(2)
_cell_measurement_theta_max 26.11
_cell_measurement_theta_min 2.28
_cell_volume 1629.3(16)
_computing_cell_refinement 'Bruker SAINT v7.68A'
_computing_data_collection 'Bruker APEX-II v2010-3'
_computing_data_reduction 'Bruker SAINT v7.68A'
_computing_structure_refinement 'SHELXL-2014/7 (Sheldrick, 2014)'
_computing_structure_solution 'SHELXS-97 (Sheldrick, 2008)'
_diffrn_ambient_temperature 120(2)
_diffrn_detector_area_resol_mean 8.33
_diffrn_measured_fraction_theta_full 0.993
_diffrn_measured_fraction_theta_max 0.993
_diffrn_measurement_device_type 'Bruker Kappa X8-APEX-II'
_diffrn_measurement_method 'combination of \w and \f-scans '
_diffrn_radiation_monochromator graphite
_diffrn_radiation_source 'fine-focus sealed tube'
_diffrn_radiation_type MoK\a
_diffrn_radiation_wavelength 0.71073
_diffrn_reflns_av_R_equivalents 0.0617
_diffrn_reflns_av_unetI/netI 0.0606
_diffrn_reflns_laue_measured_fraction_full 0.993
_diffrn_reflns_laue_measured_fraction_max 0.993
_diffrn_reflns_limit_h_max 24
_diffrn_reflns_limit_h_min -24
_diffrn_reflns_limit_k_max 4
_diffrn_reflns_limit_k_min -4
_diffrn_reflns_limit_l_max 29
_diffrn_reflns_limit_l_min -29
_diffrn_reflns_number 5152
_diffrn_reflns_point_group_measured_fraction_full 0.993
_diffrn_reflns_point_group_measured_fraction_max 0.993
_diffrn_reflns_theta_full 25.242
_diffrn_reflns_theta_max 25.953
_diffrn_reflns_theta_min 1.860
_exptl_absorpt_coefficient_mu 0.439
_exptl_absorpt_correction_T_max 0.7453
_exptl_absorpt_correction_T_min 0.4850
_exptl_absorpt_correction_type multi-scan
_exptl_absorpt_process_details 'SADABS (Sheldrick, 2008)'
_exptl_crystal_colour colorless
_exptl_crystal_density_diffrn 1.652
_exptl_crystal_description rod
_exptl_crystal_F_000 832
_exptl_crystal_size_max 0.18
_exptl_crystal_size_mid 0.09
_exptl_crystal_size_min 0.07
_refine_diff_density_max 0.809
_refine_diff_density_min -0.664
_refine_diff_density_rms 0.135
_refine_ls_extinction_method none
_refine_ls_goodness_of_fit_ref 1.208
_refine_ls_hydrogen_treatment constr
_refine_ls_matrix_type full
_refine_ls_number_parameters 120
_refine_ls_number_reflns 1589
_refine_ls_number_restraints 0
_refine_ls_restrained_S_all 1.208
_refine_ls_R_factor_all 0.1102
_refine_ls_R_factor_gt 0.0965
_refine_ls_shift/su_max 0.001
_refine_ls_shift/su_mean 0.000
_refine_ls_structure_factor_coef Fsqd
_refine_ls_weighting_details 'w=1/[\s^2^(Fo^2^)+(0.0396P)^2^+40.5689P] where P=(Fo^2^+2Fc^2^)/3'
_refine_ls_weighting_scheme calc
_refine_ls_wR_factor_gt 0.2263
_refine_ls_wR_factor_ref 0.2320
_reflns_Friedel_coverage 0.000
_reflns_number_gt 1301
_reflns_number_total 1589
_reflns_threshold_expression 'I > 2\s(I)'
_cod_data_source_file jo5b01044_si_002.cif
_cod_data_source_block 3f-2
_cod_depositor_comments 'Adding full bibliography for 4031286--4031299.cif.'
_cod_original_cell_volume 1629.2(17)
_cod_database_code 4031291
_shelx_shelxl_version_number 2014/7
_shelx_space_group_comment
;
The symmetry employed for this shelxl refinement is uniquely defined
by the following loop, which should always be used as a source of
symmetry information in preference to the above space-group names.
They are only intended as comments.
;

loop_
_space_group_symop_operation_xyz
'x, y, z'
'-x, y, -z+1/2'
'x+1/2, y+1/2, z'
'-x+1/2, y+1/2, -z+1/2'
'-x, -y, -z'
'x, -y, z-1/2'
'-x+1/2, -y+1/2, -z'
'x+1/2, -y+1/2, z-1/2'

loop_
_atom_site_label
_atom_site_type_symbol
_atom_site_fract_x
_atom_site_fract_y
_atom_site_fract_z
_atom_site_U_iso_or_equiv
_atom_site_adp_type
_atom_site_occupancy
_atom_site_site_symmetry_order
_atom_site_calc_flag
_atom_site_refinement_flags_posn
_atom_site_refinement_flags_adp
Cl1 Cl 0.83460(8) 1.2296(5) 0.27467(7) 0.0209(4) Uani 1 1 d . .
O1 O 0.8078(3) 0.7169(17) 0.4323(2) 0.0333(13) Uani 1 1 d . .
O2 O 0.7609(3) 1.0455(17) 0.3514(2) 0.0330(14) Uani 1 1 d . .
N1 N 1.0123(3) 0.7452(18) 0.4376(2) 0.0215(12) Uani 1 1 d . .
N2 N 1.0880(3) 0.8685(16) 0.3868(2) 0.0169(12) Uani 1 1 d . .
N3 N 0.9661(3) 1.0296(16) 0.3384(2) 0.0174(12) Uani 1 1 d . .
N5 N 0.8132(3) 0.8910(17) 0.3903(2) 0.0201(13) Uani 1 1 d . .
C2 C 1.0205(3) 0.8801(18) 0.3875(3) 0.0154(13) Uani 1 1 d . .
C4 C 0.8997(3) 1.0389(19) 0.3384(3) 0.0171(14) Uani 1 1 d . .
C5 C 0.8852(3) 0.9017(19) 0.3871(3) 0.0160(13) Uani 1 1 d . .
C6 C 0.9444(3) 0.758(2) 0.4357(3) 0.0210(14) Uani 1 1 d . .
H6 H 0.9357 0.6637 0.4693 0.025 Uiso 1 1 calc R U
C7 C 1.1507(4) 0.722(2) 0.4386(3) 0.0243(15) Uani 1 1 d . .
H7A H 1.1812 0.9162 0.4629 0.036 Uiso 1 1 calc R U
H7B H 1.1803 0.5723 0.4233 0.036 Uiso 1 1 calc R U
H7C H 1.1324 0.5799 0.4642 0.036 Uiso 1 1 calc R U
C8 C 1.1015(4) 0.989(2) 0.3337(3) 0.0259(16) Uani 1 1 d . .
H8A H 1.0659 0.8768 0.2967 0.039 Uiso 1 1 calc R U
H8B H 1.1516 0.9236 0.3387 0.039 Uiso 1 1 calc R U
H8C H 1.0959 1.2469 0.3300 0.039 Uiso 1 1 calc R U

loop_
_atom_site_aniso_label
_atom_site_aniso_U_11
_atom_site_aniso_U_22
_atom_site_aniso_U_33
_atom_site_aniso_U_23
_atom_site_aniso_U_13
_atom_site_aniso_U_12
Cl1 0.0191(7) 0.0220(9) 0.0209(8) 0.0025(7) 0.0073(6) 0.0027(7)
O1 0.026(3) 0.046(4) 0.035(3) 0.011(3) 0.020(2) 0.005(3)
O2 0.017(2) 0.052(4) 0.034(3) 0.009(3) 0.014(2) 0.013(3)
N1 0.019(3) 0.029(3) 0.018(3) 0.001(3) 0.009(2) 0.005(3)
N2 0.012(3) 0.021(3) 0.022(3) 0.003(2) 0.010(2) 0.002(2)
N3 0.016(3) 0.018(3) 0.021(3) -0.001(2) 0.010(2) -0.002(2)
N5 0.014(3) 0.026(3) 0.024(3) -0.001(3) 0.012(2) 0.000(2)
C2 0.014(3) 0.014(3) 0.019(3) 0.000(3) 0.007(2) 0.002(3)
C4 0.013(3) 0.020(4) 0.019(3) -0.003(3) 0.007(2) 0.000(3)
C5 0.012(3) 0.020(3) 0.020(3) -0.002(3) 0.010(2) -0.001(3)
C6 0.021(3) 0.025(4) 0.020(3) -0.002(3) 0.012(3) 0.002(3)
C7 0.019(3) 0.029(4) 0.026(3) 0.005(3) 0.010(3) 0.008(3)
C8 0.026(4) 0.030(4) 0.028(4) 0.005(3) 0.017(3) 0.004(3)

loop_
_atom_type_symbol
_atom_type_description
_atom_type_scat_dispersion_real
_atom_type_scat_dispersion_imag
_atom_type_scat_source
C C 0.0033 0.0016 'International Tables Vol C Tables 4.2.6.8 and 6.1.1.4'
H H 0.0000 0.0000 'International Tables Vol C Tables 4.2.6.8 and 6.1.1.4'
N N 0.0061 0.0033 'International Tables Vol C Tables 4.2.6.8 and 6.1.1.4'
O O 0.0106 0.0060 'International Tables Vol C Tables 4.2.6.8 and 6.1.1.4'
Cl Cl 0.1484 0.1585 'International Tables Vol C Tables 4.2.6.8 and 6.1.1.4'

loop_
_geom_angle_atom_site_label_1
_geom_angle_atom_site_label_2
_geom_angle_atom_site_label_3
_geom_angle
C6 N1 C2 115.0(6)
C2 N2 C8 121.2(5)
C2 N2 C7 121.1(5)
C8 N2 C7 117.7(5)
C4 N3 C2 117.4(5)
O2 N5 O1 123.1(5)
O2 N5 C5 119.8(5)
O1 N5 C5 117.0(5)
N2 C2 N3 117.1(5)
N2 C2 N1 117.3(5)
N3 C2 N1 125.6(6)
N3 C4 C5 121.4(6)
N3 C4 Cl1 114.2(5)
C5 C4 Cl1 124.4(5)
C6 C5 C4 117.2(6)
C6 C5 N5 117.7(6)
C4 C5 N5 125.2(6)
N1 C6 C5 123.3(6)
N1 C6 H6 118.3
C5 C6 H6 118.3
N2 C7 H7A 109.5
N2 C7 H7B 109.5
H7A C7 H7B 109.5
N2 C7 H7C 109.5
H7A C7 H7C 109.5
H7B C7 H7C 109.5
N2 C8 H8A 109.5
N2 C8 H8B 109.5
H8A C8 H8B 109.5
N2 C8 H8C 109.5
H8A C8 H8C 109.5
H8B C8 H8C 109.5

loop_
_geom_bond_atom_site_label_1
_geom_bond_atom_site_label_2
_geom_bond_distance
Cl1 C4 1.715(6)
O1 N5 1.237(8)
O2 N5 1.230(7)
N1 C6 1.321(8)
N1 C2 1.363(8)
N2 C2 1.337(8)
N2 C8 1.464(8)
N2 C7 1.469(8)
N3 C4 1.311(8)
N3 C2 1.361(8)
N5 C5 1.450(8)
C4 C5 1.397(9)
C5 C6 1.392(9)
C6 H6 0.9500
C7 H7A 0.9800
C7 H7B 0.9800
C7 H7C 0.9800
C8 H8A 0.9800
C8 H8B 0.9800
C8 H8C 0.9800

loop_
_geom_torsion_atom_site_label_1
_geom_torsion_atom_site_label_2
_geom_torsion_atom_site_label_3
_geom_torsion_atom_site_label_4
_geom_torsion
C8 N2 C2 N3 -4.2(10)
C7 N2 C2 N3 178.1(6)
C8 N2 C2 N1 176.6(6)
C7 N2 C2 N1 -1.1(10)
C4 N3 C2 N2 179.4(6)
C4 N3 C2 N1 -1.5(10)
C6 N1 C2 N2 -179.0(6)
C6 N1 C2 N3 1.8(11)
C2 N3 C4 C5 0.2(10)
C2 N3 C4 Cl1 -179.7(5)
N3 C4 C5 C6 0.6(10)
Cl1 C4 C5 C6 -179.6(6)
N3 C4 C5 N5 -178.1(6)
Cl1 C4 C5 N5 1.8(10)
O2 N5 C5 C6 172.9(7)
O1 N5 C5 C6 -8.5(10)
O2 N5 C5 C4 -8.5(11)
O1 N5 C5 C4 170.1(7)
C2 N1 C6 C5 -0.9(11)
C4 C5 C6 N1 -0.2(11)
N5 C5 C6 N1 178.6(7)
